data_7060315
loop_
_publ_author_name
'Surov, Artem O.'
'Voronin, Alexander P.'
'Vasilev, Nikita A.'
'Ilyukhin, Andrey B.'
'Perlovich, German L.'

_publ_section_title
;
 Novel cocrystals of the potent 1,2,4-thiadiazole-based neuroprotector
 with carboxylic acids: virtual screening, crystal structures and
 solubility performance
;
_journal_issue 6
_journal_name_full 'New Journal of Chemistry'
_journal_page_first 3034
_journal_page_last 3047
_journal_paper_doi 10.1039/D0NJ05644H
_journal_volume 45
_journal_year 2021
_chemical_formula_moiety 'C11 H13 N3 O S, 0.5(C2 H2 O4)'
_chemical_formula_sum 'C12 H14 N3 O3 S'
_chemical_formula_weight 280.32
_space_group_IT_number 14
_space_group_name_Hall '-P 2yn'
_space_group_name_H-M_alt 'P 1 21/n 1'
_symmetry_cell_setting monoclinic
_symmetry_Int_Tables_number 14
_symmetry_space_group_name_Hall '-P 2yn'
_symmetry_space_group_name_H-M 'P 1 21/n 1'
_atom_sites_solution_hydrogens mixed
_audit_conform_dict_location ftp://ftp.iucr.org/pub/cif_core.dic
_audit_conform_dict_name cif_core.dic
_audit_conform_dict_version 2.4.3
_audit_creation_date 2020-08-20T05:19:51-00:00
_audit_creation_method 'WinGX routine CIF_UPDATE'
_audit_update_record
;
2020-11-03 deposited with the CCDC.	2021-01-19 downloaded from the CCDC.
;
_cell_angle_alpha 90
_cell_angle_beta 103.286(10)
_cell_angle_gamma 90
_cell_formula_units_Z 4
_cell_length_a 14.3570(19)
_cell_length_b 4.8081(5)
_cell_length_c 20.166(3)
_cell_measurement_reflns_used 1363
_cell_measurement_temperature 150(2)
_cell_measurement_theta_max 56.12
_cell_measurement_theta_min 3.44
_cell_volume 1354.8(3)
_computing_cell_refinement 'Bruker SAINT'
_computing_data_collection 'Bruker APEX3'
_computing_data_reduction 'Bruker SAINT'
_computing_molecular_graphics 'Bruker SHELXTL'
_computing_publication_material 'Bruker SHELXTL'
_computing_structure_refinement 'SHELXL-2018/3 (Sheldrick, 2018)'
_computing_structure_solution 'SHELXS-2018 (Sheldrick, 2015)'
_diffrn_ambient_temperature 150(2)
_diffrn_measured_fraction_theta_full 0.968
_diffrn_measured_fraction_theta_max 0.968
_diffrn_measurement_device_type 'Bruker AXS D8 VENTURE PHOTON III C14 IuS 3.0'
_diffrn_measurement_method '\w scans'
_diffrn_radiation_monochromator graphite
_diffrn_radiation_type CuK\a
_diffrn_radiation_wavelength 1.54178
_diffrn_reflns_av_R_equivalents 0.1017
_diffrn_reflns_av_unetI/netI 0.1029
_diffrn_reflns_Laue_measured_fraction_full 0.968
_diffrn_reflns_Laue_measured_fraction_max 0.968
_diffrn_reflns_limit_h_max 16
_diffrn_reflns_limit_h_min -16
_diffrn_reflns_limit_k_max 5
_diffrn_reflns_limit_k_min -5
_diffrn_reflns_limit_l_max 20
_diffrn_reflns_limit_l_min -23
_diffrn_reflns_number 8414
_diffrn_reflns_point_group_measured_fraction_full 0.968
_diffrn_reflns_point_group_measured_fraction_max 0.968
_diffrn_reflns_theta_full 63.067
_diffrn_reflns_theta_max 63.067
_diffrn_reflns_theta_min 4.506
_diffrn_standards_number 0
_exptl_absorpt_coefficient_mu 2.211
_exptl_absorpt_correction_T_max 0.7523
_exptl_absorpt_correction_T_min 0.3558
_exptl_absorpt_correction_type multi-scan
_exptl_absorpt_process_details
;
 SADABS 2016/2: Krause, L., Herbst-Irmer, R., Sheldrick G.M. & Stalke D.,
 J. Appl. Cryst. 48 (2015) 3-10
;
_exptl_crystal_colour colourless
_exptl_crystal_density_diffrn 1.374
_exptl_crystal_description plate
_exptl_crystal_F_000 588
_exptl_crystal_size_max 0.2
_exptl_crystal_size_mid 0.08
_exptl_crystal_size_min 0.01
_refine_diff_density_max 0.559
_refine_diff_density_min -0.383
_refine_diff_density_rms 0.073
_refine_ls_extinction_method none
_refine_ls_goodness_of_fit_ref 0.985
_refine_ls_hydrogen_treatment constr
_refine_ls_matrix_type full
_refine_ls_number_parameters 172
_refine_ls_number_reflns 2128
_refine_ls_number_restraints 0
_refine_ls_restrained_S_all 0.985
_refine_ls_R_factor_all 0.1377
_refine_ls_R_factor_gt 0.0848
_refine_ls_shift/su_max 0
_refine_ls_shift/su_mean 0
_refine_ls_structure_factor_coef Fsqd
_refine_ls_weighting_details 'w=1/[\s^2^(Fo^2^)+5.0000P] where P=(Fo^2^+2Fc^2^)/3'
_refine_ls_weighting_scheme calc
_refine_ls_wR_factor_gt 0.1806
_refine_ls_wR_factor_ref 0.2075
_reflns_Friedel_coverage 0
_reflns_number_gt 1241
_reflns_number_total 2128
_reflns_threshold_expression 'I > 2\s(I)'
_cod_data_source_file d0nj05644h2.cif
_cod_data_source_block TDZH_OxAc
_cod_depositor_comments 'Adding full bibliography for 7060311--7060315.cif.'
_cod_original_sg_symbol_H-M 'P 21/n'
_cod_database_code 7060315

loop_
_symmetry_equiv_pos_as_xyz
'x, y, z'
'-x+1/2, y+1/2, -z+1/2'
'-x, -y, -z'
'x-1/2, -y-1/2, z-1/2'

loop_
_atom_site_label
_atom_site_type_symbol
_atom_site_fract_x
_atom_site_fract_y
_atom_site_fract_z
_atom_site_U_iso_or_equiv
_atom_site_adp_type
_atom_site_occupancy
_atom_site_site_symmetry_order
_atom_site_calc_flag
_atom_site_refinement_flags_posn
_atom_site_refinement_flags_adp
_atom_site_refinement_flags_occupancy
_atom_site_disorder_assembly
_atom_site_disorder_group
S1 S 0.67756(13) 0.0353(3) 0.70173(9) 0.0661(6) Uani 1 1 d . . . . .
O1 O 0.7662(4) 0.0333(11) 0.4929(3) 0.109(2) Uani 1 1 d . . . . .
H1 H 0.719133 -0.02404 0.510166 0.131 Uiso 1 1 d R U . . .
O2 O 0.6068(3) 0.8278(8) 0.5340(2) 0.0691(13) Uani 1 1 d . . . . .
H2 H 0.626788 0.691529 0.560283 0.083 Uiso 1 1 d R U . . .
O3 O 0.4585(3) 0.7523(9) 0.5495(2) 0.0715(14) Uani 1 1 d . . . . .
N1 N 0.7716(4) 0.0730(9) 0.6663(3) 0.0619(15) Uani 1 1 d . . . . .
N2 N 0.6662(4) 0.4126(10) 0.6142(3) 0.0598(14) Uani 1 1 d . . . . .
N3 N 0.5254(4) 0.3767(11) 0.6543(3) 0.0683(16) Uani 1 1 d . . . . .
H3C H 0.49909 0.513904 0.627588 0.082 Uiso 1 1 calc R U . . .
C1 C 0.7537(5) 0.2824(12) 0.6234(3) 0.0605(18) Uani 1 1 d . . . . .
C2 C 0.6134(5) 0.3041(13) 0.6534(4) 0.0629(18) Uani 1 1 d . . . . .
C3 C 0.8223(5) 0.3753(14) 0.5823(4) 0.072(2) Uani 1 1 d . . . . .
H3A H 0.883759 0.276868 0.599093 0.086 Uiso 1 1 calc R U . . .
H3B H 0.834485 0.576563 0.59026 0.086 Uiso 1 1 calc R U . . .
C4 C 0.7887(6) 0.3254(15) 0.5050(4) 0.081(2) Uani 1 1 d . . . . .
H4A H 0.729252 0.436402 0.487448 0.098 Uiso 1 1 calc R U . . .
C5 C 0.8609(6) 0.412(2) 0.4690(4) 0.117(3) Uani 1 1 d . . . . .
H5A H 0.875267 0.610128 0.477752 0.175 Uiso 1 1 calc R U . . .
H5B H 0.919315 0.302887 0.485115 0.175 Uiso 1 1 calc R U . . .
H5C H 0.83677 0.382769 0.419998 0.175 Uiso 1 1 calc R U . . .
C6 C 0.4705(5) 0.2476(13) 0.6955(4) 0.0643(18) Uani 1 1 d . . . . .
C11 C 0.5027(5) 0.2454(15) 0.7652(4) 0.077(2) Uani 1 1 d . . . . .
H11A H 0.561384 0.333134 0.786064 0.093 Uiso 1 1 calc R U . . .
C10 C 0.4486(6) 0.1141(18) 0.8049(4) 0.092(3) Uani 1 1 d . . . . .
H10A H 0.470373 0.112237 0.853122 0.111 Uiso 1 1 calc R U . . .
C9 C 0.3630(6) -0.0144(16) 0.7745(5) 0.091(3) Uani 1 1 d . . . . .
H9A H 0.326573 -0.108695 0.80135 0.11 Uiso 1 1 calc R U . . .
C8 C 0.3315(6) -0.0026(18) 0.7039(5) 0.094(3) Uani 1 1 d . . . . .
H8A H 0.271915 -0.084606 0.682545 0.113 Uiso 1 1 calc R U . . .
C7 C 0.3846(5) 0.1244(15) 0.6654(4) 0.080(2) Uani 1 1 d . . . . .
H7A H 0.362533 0.128489 0.6172 0.096 Uiso 1 1 calc R U . . .
C12 C 0.5169(5) 0.8734(13) 0.5254(3) 0.0612(18) Uani 1 1 d . . . . .

loop_
_atom_site_aniso_label
_atom_site_aniso_U_11
_atom_site_aniso_U_22
_atom_site_aniso_U_33
_atom_site_aniso_U_23
_atom_site_aniso_U_13
_atom_site_aniso_U_12
S1 0.0823(12) 0.0370(8) 0.0662(12) 0.0036(8) -0.0093(9) 0.0045(8)
O1 0.143(5) 0.073(4) 0.101(4) -0.013(3) 0.007(4) -0.008(3)
O2 0.075(3) 0.038(2) 0.080(3) 0.011(2) -0.009(2) 0.003(2)
O3 0.071(3) 0.055(3) 0.079(4) 0.019(2) -0.002(3) 0.000(2)
N1 0.082(4) 0.030(2) 0.060(4) -0.002(2) -0.013(3) 0.009(2)
N2 0.069(3) 0.046(3) 0.057(4) -0.005(3) -0.001(3) -0.004(3)
N3 0.076(4) 0.047(3) 0.069(4) 0.001(3) -0.008(3) 0.005(3)
C1 0.070(4) 0.041(3) 0.060(5) -0.016(3) -0.005(4) -0.004(3)
C2 0.073(4) 0.045(4) 0.060(5) -0.017(3) -0.007(4) -0.001(3)
C3 0.075(4) 0.060(4) 0.070(5) -0.003(4) -0.006(4) 0.003(4)
C4 0.101(6) 0.065(5) 0.068(6) -0.008(4) -0.001(5) 0.005(4)
C5 0.090(6) 0.195(11) 0.069(6) 0.001(6) 0.027(5) -0.027(7)
C6 0.067(4) 0.049(4) 0.071(5) -0.001(4) 0.003(4) 0.001(3)
C11 0.080(5) 0.075(5) 0.068(6) 0.000(4) -0.004(4) -0.005(4)
C10 0.088(5) 0.105(6) 0.075(6) 0.018(5) 0.002(5) 0.009(5)
C9 0.086(6) 0.066(5) 0.124(8) 0.008(5) 0.027(6) 0.003(4)
C8 0.083(6) 0.090(6) 0.106(8) -0.019(6) 0.013(5) -0.018(5)
C7 0.084(5) 0.067(5) 0.081(6) -0.011(4) 0.000(5) -0.004(4)
C12 0.070(4) 0.041(3) 0.061(5) -0.009(3) -0.007(4) 0.001(3)

loop_
_atom_type_symbol
_atom_type_description
_atom_type_scat_dispersion_real
_atom_type_scat_dispersion_imag
_atom_type_scat_source
C C 0.0181 0.0091 'International Tables Vol C Tables 4.2.6.8 and 6.1.1.4'
H H 0 0 'International Tables Vol C Tables 4.2.6.8 and 6.1.1.4'
N N 0.0311 0.018 'International Tables Vol C Tables 4.2.6.8 and 6.1.1.4'
O O 0.0492 0.0322 'International Tables Vol C Tables 4.2.6.8 and 6.1.1.4'
S S 0.3331 0.5567 'International Tables Vol C Tables 4.2.6.8 and 6.1.1.4'

loop_
_geom_angle_atom_site_label_1
_geom_angle_atom_site_label_2
_geom_angle_atom_site_label_3
_geom_angle
_geom_angle_site_symmetry_1
_geom_angle_site_symmetry_3
_geom_angle_publ_flag
N1 S1 C2 93.2(3) . . ?
C4 O1 H1 113.8 . . ?
C12 O2 H2 113.7 . . ?
C1 N1 S1 108.0(5) . . ?
C2 N2 C1 111.8(6) . . ?
C2 N3 C6 124.0(6) . . ?
C2 N3 H3C 118 . . ?
C6 N3 H3C 118 . . ?
N1 C1 N2 118.1(7) . . ?
N1 C1 C3 122.7(6) . . ?
N2 C1 C3 119.1(6) . . ?
N3 C2 N2 126.0(6) . . ?
N3 C2 S1 125.0(6) . . ?
N2 C2 S1 108.9(5) . . ?
C1 C3 C4 114.9(6) . . ?
C1 C3 H3A 108.5 . . ?
C4 C3 H3A 108.5 . . ?
C1 C3 H3B 108.5 . . ?
C4 C3 H3B 108.5 . . ?
H3A C3 H3B 107.5 . . ?
O1 C4 C5 110.6(7) . . ?
O1 C4 C3 109.0(6) . . ?
C5 C4 C3 111.5(7) . . ?
O1 C4 H4A 108.5 . . ?
C5 C4 H4A 108.5 . . ?
C3 C4 H4A 108.5 . . ?
C4 C5 H5A 109.5 . . ?
C4 C5 H5B 109.5 . . ?
H5A C5 H5B 109.5 . . ?
C4 C5 H5C 109.5 . . ?
H5A C5 H5C 109.5 . . ?
H5B C5 H5C 109.5 . . ?
C11 C6 C7 120.3(7) . . ?
C11 C6 N3 120.2(6) . . ?
C7 C6 N3 119.5(7) . . ?
C6 C11 C10 119.5(7) . . ?
C6 C11 H11A 120.3 . . ?
C10 C11 H11A 120.3 . . ?
C9 C10 C11 120.2(8) . . ?
C9 C10 H10A 119.9 . . ?
C11 C10 H10A 119.9 . . ?
C10 C9 C8 118.8(8) . . ?
C10 C9 H9A 120.6 . . ?
C8 C9 H9A 120.6 . . ?
C7 C8 C9 120.8(8) . . ?
C7 C8 H8A 119.6 . . ?
C9 C8 H8A 119.6 . . ?
C8 C7 C6 120.4(8) . . ?
C8 C7 H7A 119.8 . . ?
C6 C7 H7A 119.8 . . ?
O3 C12 O2 129.2(6) . . ?
O3 C12 C12 119.2(8) . 3_676 ?
O2 C12 C12 111.6(8) . 3_676 ?

loop_
_geom_bond_atom_site_label_1
_geom_bond_atom_site_label_2
_geom_bond_distance
_geom_bond_site_symmetry_2
_geom_bond_publ_flag
S1 N1 1.676(6) . ?
S1 C2 1.748(7) . ?
O1 C4 1.450(8) . ?
O1 H1 0.872 . ?
O2 C12 1.281(7) . ?
O2 H2 0.8504 . ?
O3 C12 1.211(8) . ?
N1 C1 1.315(8) . ?
N2 C2 1.322(8) . ?
N2 C1 1.377(8) . ?
N3 C2 1.315(8) . ?
N3 C6 1.414(8) . ?
N3 H3C 0.88 . ?
C1 C3 1.493(9) . ?
C3 C4 1.542(9) . ?
C3 H3A 0.99 . ?
C3 H3B 0.99 . ?
C4 C5 1.457(10) . ?
C4 H4A 1 . ?
C5 H5A 0.98 . ?
C5 H5B 0.98 . ?
C5 H5C 0.98 . ?
C6 C11 1.375(9) . ?
C6 C7 1.378(9) . ?
C11 C10 1.388(10) . ?
C11 H11A 0.95 . ?
C10 C9 1.386(10) . ?
C10 H10A 0.95 . ?
C9 C8 1.393(11) . ?
C9 H9A 0.95 . ?
C8 C7 1.353(10) . ?
C8 H8A 0.95 . ?
C7 H7A 0.95 . ?
C12 C12 1.592(13) 3_676 ?

loop_
_geom_hbond_atom_site_label_D
_geom_hbond_atom_site_label_H
_geom_hbond_atom_site_label_A
_geom_hbond_distance_DH
_geom_hbond_distance_HA
_geom_hbond_distance_DA
_geom_hbond_angle_DHA
_geom_hbond_site_symmetry_A
_geom_hbond_publ_flag
O1 H1 O2 0.87 1.92 2.787(8) 170.9 1_545 yes
O2 H2 N2 0.85 1.74 2.587(6) 179.3 . yes
N3 H3C O3 0.88 1.93 2.778(7) 162.3 . yes
C5 H5A O1 0.98 2.63 3.361(12) 131.7 1_565 yes
C11 H11A N1 0.95 2.63 3.582(9) 175.1 2_656 yes
C7 H7A O1 0.95 2.66 3.503(9) 148.5 3_656 yes

loop_
_geom_torsion_atom_site_label_1
_geom_torsion_atom_site_label_2
_geom_torsion_atom_site_label_3
_geom_torsion_atom_site_label_4
_geom_torsion
_geom_torsion_site_symmetry_1
_geom_torsion_site_symmetry_2
_geom_torsion_site_symmetry_3
_geom_torsion_site_symmetry_4
_geom_torsion_publ_flag
C2 S1 N1 C1 2.1(4) . . . . ?
S1 N1 C1 N2 -2.6(6) . . . . ?
S1 N1 C1 C3 -179.9(5) . . . . ?
C2 N2 C1 N1 1.7(8) . . . . ?
C2 N2 C1 C3 179.1(5) . . . . ?
C6 N3 C2 N2 177.7(6) . . . . ?
C6 N3 C2 S1 0.7(9) . . . . ?
C1 N2 C2 N3 -177.3(6) . . . . ?
C1 N2 C2 S1 0.1(6) . . . . ?
N1 S1 C2 N3 176.1(5) . . . . ?
N1 S1 C2 N2 -1.3(5) . . . . ?
N1 C1 C3 C4 112.2(7) . . . . ?
N2 C1 C3 C4 -65.1(8) . . . . ?
C1 C3 C4 O1 -55.5(8) . . . . ?
C1 C3 C4 C5 -178.0(7) . . . . ?
C2 N3 C6 C11 59.2(9) . . . . ?
C2 N3 C6 C7 -120.8(7) . . . . ?
C7 C6 C11 C10 1.0(11) . . . . ?
N3 C6 C11 C10 -179.0(7) . . . . ?
C6 C11 C10 C9 0.1(12) . . . . ?
C11 C10 C9 C8 -1.6(12) . . . . ?
C10 C9 C8 C7 2.0(13) . . . . ?
C9 C8 C7 C6 -0.9(12) . . . . ?
C11 C6 C7 C8 -0.7(11) . . . . ?
N3 C6 C7 C8 179.4(7) . . . . ?
